data_2012465
loop_
_publ_author_name
'Yang, De-Xi'
'Li, Shu-An'
'Li, Dong-Feng'
'Tang, Wen-Xia'

_publ_section_title
;
 A novel binucleating macrocyclic ligand with two alcohol pendants
;
_journal_issue 1
_journal_name_full 'Acta Crystallographica Section C'
_journal_page_first o11
_journal_page_last o13
_journal_paper_doi 10.1107/S0108270101016146
_journal_volume 58
_journal_year 2002
_chemical_formula_iupac 'C28 H50 N6 O2 4+, 4Br 1-, 4H2 O'
_chemical_formula_moiety 'C28 H50 N6 O2 4+, 4Br 1-, 4H2 O'
_chemical_formula_sum 'C28 H58 Br4 N6 O6'
_chemical_formula_weight 894.44
_chemical_name_systematic
;
6,20-bis(2-hydroxyethyl)-6,20-diaza-3,9,17,23-hexaazoniatricyclo-
[23.3.1.1.^11,15^]triaconta-1(29),11(30),12,14,25,27-hexaene tetrabromide
tetrahydrate
;
_space_group_IT_number 14
_symmetry_cell_setting monoclinic
_symmetry_space_group_name_Hall '-P 2yn'
_symmetry_space_group_name_H-M 'P 1 21/n 1'
_atom_sites_solution_hydrogens geom
_atom_sites_solution_primary direct
_atom_sites_solution_secondary difmap
_audit_creation_method SHELXL-97
_cell_angle_alpha 90.00
_cell_angle_beta 94.244(19)
_cell_angle_gamma 90.00
_cell_formula_units_Z 2
_cell_length_a 10.179(4)
_cell_length_b 7.933(2)
_cell_length_c 23.776(6)
_cell_measurement_reflns_used 32
_cell_measurement_temperature 293(2)
_cell_measurement_theta_max 14.32
_cell_measurement_theta_min 4.99
_cell_volume 1914.6(10)
_computing_cell_refinement XSCANS
_computing_data_collection 'XSCANS (Siemens, 1994)'
_computing_data_reduction 'SHELXTL/PC (Sheldrick, 1990)'
_computing_molecular_graphics SHELXTL/PC
_computing_publication_material SHELXTL/PC
_computing_structure_refinement 'SHELXL97 (Sheldrick, 1997)'
_computing_structure_solution 'SHELXS97 (Sheldrick, 1997)'
_diffrn_ambient_temperature 293(2)
_diffrn_measured_fraction_theta_full .988
_diffrn_measured_fraction_theta_max .988
_diffrn_measurement_device_type 'Bruker P4'
_diffrn_measurement_method 2\q/\w
_diffrn_radiation_monochromator graphite
_diffrn_radiation_source 'sealed tube'
_diffrn_radiation_type MoK\a
_diffrn_radiation_wavelength .71073
_diffrn_reflns_av_R_equivalents .0872
_diffrn_reflns_av_sigmaI/netI .0868
_diffrn_reflns_limit_h_max 12
_diffrn_reflns_limit_h_min -1
_diffrn_reflns_limit_k_max 9
_diffrn_reflns_limit_k_min -1
_diffrn_reflns_limit_l_max 28
_diffrn_reflns_limit_l_min -28
_diffrn_reflns_number 4531
_diffrn_reflns_theta_full 25.00
_diffrn_reflns_theta_max 25.00
_diffrn_reflns_theta_min 2.12
_diffrn_standards_decay_% 14.60
_diffrn_standards_interval_count 97
_diffrn_standards_number 3
_exptl_absorpt_coefficient_mu 4.249
_exptl_absorpt_correction_T_max .4368
_exptl_absorpt_correction_T_min .2915
_exptl_absorpt_correction_type empirical
_exptl_absorpt_process_details '(North et al., 1968)'
_exptl_crystal_colour Colorless
_exptl_crystal_density_diffrn 1.552
_exptl_crystal_density_method 'not measured'
_exptl_crystal_description Block
_exptl_crystal_F_000 912
_exptl_crystal_size_max .3
_exptl_crystal_size_mid .3
_exptl_crystal_size_min .2
_refine_diff_density_max .657
_refine_diff_density_min -.715
_refine_ls_extinction_method none
_refine_ls_goodness_of_fit_ref 1.004
_refine_ls_hydrogen_treatment mixed
_refine_ls_matrix_type full
_refine_ls_number_parameters 221
_refine_ls_number_reflns 3335
_refine_ls_number_restraints 0
_refine_ls_restrained_S_all 1.004
_refine_ls_R_factor_all .1058
_refine_ls_R_factor_gt .0469
_refine_ls_shift/su_max <0.001
_refine_ls_shift/su_mean .000
_refine_ls_structure_factor_coef Fsqd
_refine_ls_weighting_details 'calc w = 1/[\s^2^(Fo^2^)+(0.0501P)^2^+0.6870P] where P = (Fo^2^+2Fc^2^)/3'
_refine_ls_weighting_scheme calc
_refine_ls_wR_factor_gt .0984
_refine_ls_wR_factor_ref .1222
_reflns_number_gt 1991
_reflns_number_total 3335
_reflns_threshold_expression I>2\s(I)
_cod_data_source_file ta1341.cif
_cod_data_source_block I
_cod_depositor_comments
;
The following automatic conversions were performed:
'_symmetry_cell_setting' value 'Monoclinic' changed to 'monoclinic'
according to '/home/saulius/struct/CIF-dictionaries/cif_core.dic'
dictionary named 'cif_core.dic' version 2.4.1 from 2010-06-29.

Automatic conversion script
Id: cif_fix_enum 1527 2010-12-29 10:47:43Z saulius 

The following automatic conversions were performed:

'_symmetry_cell_setting' value 'Monoclinic' changed to 'monoclinic'
according to /home/saulius/struct/CIF-dictionaries/cif_core.dic
dictionary named 'cif_core.dic' version 2.4.1 from 2010-06-29.

Automatic conversion script
Id: cif_fix_values 1715 2011-07-08 13:25:40Z adriana 
;
_cod_original_cell_volume 1914.6(11)
_cod_original_sg_symbol_H-M 'P 21/n'
_cod_database_code 2012465
_cod_database_fobs_code 2012465

loop_
_symmetry_equiv_pos_as_xyz
'x, y, z'
'-x+1/2, y+1/2, -z+1/2'
'-x, -y, -z'
'x-1/2, -y-1/2, z-1/2'

loop_
_atom_site_label
_atom_site_fract_x
_atom_site_fract_y
_atom_site_fract_z
_atom_site_U_iso_or_equiv
_atom_site_adp_type
_atom_site_calc_flag
_atom_site_refinement_flags
_atom_site_occupancy
_atom_site_disorder_assembly
_atom_site_disorder_group
_atom_site_type_symbol
C1 .2343(5) .7349(7) .4792(2) .0370(13) Uani d . 1 . . C
H1 .3242 .7489 .4881 .044 Uiso calc R 1 . . H
C2 .1912(5) .6634(7) .4274(3) .0391(14) Uani d . 1 . . C
C3 .0574(6) .6465(8) .4130(3) .0538(17) Uani d . 1 . . C
H3 .0276 .6038 .3779 .065 Uiso calc R 1 . . H
C4 -.0310(6) .6939(9) .4513(3) .065(2) Uani d . 1 . . C
H4 -.1207 .6787 .4424 .078 Uiso calc R 1 . . H
C5 .0119(6) .7638(8) .5028(3) .0492(16) Uani d . 1 . . C
H5 -.0492 .7967 .5278 .059 Uiso calc R 1 . . H
C6 .1471(5) .7853(7) .5174(3) .0390(14) Uani d . 1 . . C
C7 .1858(6) .8683(9) .5724(3) .0539(18) Uani d . 1 . . C
H7A .1489 .8046 .6023 .065 Uiso calc R 1 . . H
H7B .1475 .9802 .5722 .065 Uiso calc R 1 . . H
C8 .3679(6) .9843(8) .6375(3) .0456(16) Uani d . 1 . . C
H8A .3373 .9268 .6701 .055 Uiso calc R 1 . . H
H8B .3250 1.0935 .6344 .055 Uiso calc R 1 . . H
C9 .5145(6) 1.0081(7) .6453(3) .0473(16) Uani d . 1 . . C
H9A .5460 1.0456 .6099 .057 Uiso calc R 1 . . H
H9B .5333 1.0966 .6729 .057 Uiso calc R 1 . . H
C10 .5834(6) .8262(8) .7255(3) .0495(17) Uani d . 1 . . C
H10A .5428 .9234 .7419 .059 Uiso calc R 1 . . H
H10B .6730 .8183 .7423 .059 Uiso calc R 1 . . H
C11 .5103(6) .6724(8) .7409(3) .0528(17) Uani d . 1 . . C
H11A .5058 .6676 .7815 .063 Uiso calc R 1 . . H
H11B .4211 .6763 .7235 .063 Uiso calc R 1 . . H
C12 .2922(6) .6150(7) .3869(3) .0431(15) Uani d . 1 . . C
H12A .2595 .6471 .3491 .052 Uiso calc R 1 . . H
H12B .3724 .6782 .3963 .052 Uiso calc R 1 . . H
C13 .2250(5) .3216(7) .3563(3) .0434(15) Uani d . 1 . . C
H13A .2070 .3629 .3181 .052 Uiso calc R 1 . . H
H13B .1433 .3228 .3749 .052 Uiso calc R 1 . . H
C14 .2780(6) .1445(8) .3550(3) .0482(16) Uani d . 1 . . C
H14A .2791 .0955 .3924 .058 Uiso calc R 1 . . H
H14B .2210 .0762 .3297 .058 Uiso calc R 1 . . H
N1 .3316(5) .8833(6) .5855(2) .0395(12) Uani d . 1 . . N
H1A .3573 .7805 .5895 .046(19) Uiso d R 1 . . H
H1B .362(5) .935(7) .557(2) .043(18) Uiso d . 1 . . H
N2 .3240(5) .4324(6) .3874(2) .0372(12) Uani d . 1 . . N
H2A .404(6) .422(7) .367(3) .056 Uiso d . 1 . . H
H2B .337(6) .400(8) .420(3) .056 Uiso d . 1 . . H
N3 .5881(4) .8556(6) .66402(19) .0381(11) Uani d . 1 . . N
O1 .5756(5) .5272(6) .7222(2) .0567(13) Uani d . 1 . . O
H2 .537(7) .449(9) .735(3) .085 Uiso d . 1 . . H
Br1 .38869(6) .22261(8) .50645(2) .0436(2) Uani d . 1 . . Br
Br2 .09066(6) -.26580(9) .71653(3) .0544(2) Uani d . 1 . . Br
O1W .2326(5) -.6091(7) .6741(2) .0658(14) Uani d . 1 . . O
H1WA .1870 -.5331 .6874 .05(2) Uiso d R 1 . . H
H1WB .2852 -.6532 .6960 .10(4) Uiso d R 1 . . H
O2W .3896(5) .5394(5) .5985(2) .0490(12) Uani d . 1 . . O
H2WA .345(6) .502(8) .624(3) .050 Uiso d . 1 . . H
H2WB .397(6) .463(8) .577(3) .050 Uiso d . 1 . . H

loop_
_atom_site_aniso_label
_atom_site_aniso_U_11
_atom_site_aniso_U_22
_atom_site_aniso_U_33
_atom_site_aniso_U_12
_atom_site_aniso_U_13
_atom_site_aniso_U_23
C1 .031(3) .044(3) .036(3) .004(3) -.002(2) .002(3)
C2 .031(3) .043(3) .043(4) .002(3) -.001(3) .007(3)
C3 .041(4) .059(4) .060(4) .002(3) -.009(3) -.010(4)
C4 .032(3) .068(5) .091(6) -.003(3) -.009(4) -.022(5)
C5 .036(3) .057(4) .055(4) .005(3) .006(3) .004(3)
C6 .030(3) .043(3) .044(4) .001(3) .004(3) .004(3)
C7 .044(4) .065(4) .053(4) .013(3) .008(3) .002(4)
C8 .062(4) .037(3) .038(4) .002(3) .004(3) -.002(3)
C9 .064(4) .036(3) .042(4) -.006(3) -.001(3) -.002(3)
C10 .065(4) .049(4) .034(4) -.004(3) -.004(3) -.004(3)
C11 .059(4) .056(4) .044(4) .010(4) .009(3) .005(3)
C12 .047(4) .041(4) .041(4) -.003(3) -.002(3) .001(3)
C13 .034(3) .053(4) .043(4) -.008(3) .001(3) -.006(3)
C14 .042(4) .047(4) .056(4) -.014(3) .004(3) -.008(3)
N1 .045(3) .036(3) .038(3) .003(2) .008(2) .002(2)
N2 .034(3) .045(3) .033(3) -.008(2) -.001(2) -.006(2)
N3 .047(3) .036(3) .031(3) -.003(2) -.002(2) -.002(2)
O1 .064(3) .050(3) .059(3) .003(2) .022(2) .007(2)
Br1 .0438(3) .0480(4) .0388(4) .0032(3) .0025(3) .0058(3)
Br2 .0519(4) .0598(4) .0516(4) -.0028(3) .0050(3) -.0040(3)
O1W .058(3) .076(3) .063(3) .006(3) -.002(3) -.005(3)
O2W .053(3) .041(3) .053(3) -.001(2) .005(2) -.006(2)

loop_
_atom_type_symbol
_atom_type_description
_atom_type_scat_dispersion_real
_atom_type_scat_dispersion_imag
_atom_type_scat_source
C C .0033 .0016 'International Tables Vol C Tables 4.2.6.8 and 6.1.1.4'
H H .0000 .0000 'International Tables Vol C Tables 4.2.6.8 and 6.1.1.4'
N N .0061 .0033 'International Tables Vol C Tables 4.2.6.8 and 6.1.1.4'
O O .0106 .0060 'International Tables Vol C Tables 4.2.6.8 and 6.1.1.4'
Br Br -.2901 2.4595 'International Tables Vol C Tables 4.2.6.8 and 6.1.1.4'

loop_
_geom_angle_atom_site_label_1
_geom_angle_atom_site_label_2
_geom_angle_atom_site_label_3
_geom_angle_site_symmetry_1
_geom_angle
C6 C1 C2 . 121.7(5)
C6 C1 H1 . 119.2
C2 C1 H1 . 119.2
C3 C2 C1 . 119.8(6)
C3 C2 C12 . 121.3(6)
C1 C2 C12 . 118.8(5)
C4 C3 C2 . 119.1(6)
C4 C3 H3 . 120.4
C2 C3 H3 . 120.4
C3 C4 C5 . 121.0(6)
C3 C4 H4 . 119.5
C5 C4 H4 . 119.5
C4 C5 C6 . 120.5(6)
C4 C5 H5 . 119.8
C6 C5 H5 . 119.8
C1 C6 C5 . 117.9(6)
C1 C6 C7 . 124.5(5)
C5 C6 C7 . 117.5(5)
C6 C7 N1 . 114.3(5)
C6 C7 H7A . 108.7
N1 C7 H7A . 108.7
C6 C7 H7B . 108.7
N1 C7 H7B . 108.7
H7A C7 H7B . 107.6
N1 C8 C9 . 110.7(5)
N1 C8 H8A . 109.5
C9 C8 H8A . 109.5
N1 C8 H8B . 109.5
C9 C8 H8B . 109.5
H8A C8 H8B . 108.1
N3 C9 C8 . 114.4(5)
N3 C9 H9A . 108.7
C8 C9 H9A . 108.7
N3 C9 H9B . 108.7
C8 C9 H9B . 108.7
H9A C9 H9B . 107.6
N3 C10 C11 . 115.1(5)
N3 C10 H10A . 108.5
C11 C10 H10A . 108.5
N3 C10 H10B . 108.5
C11 C10 H10B . 108.5
H10A C10 H10B . 107.5
O1 C11 C10 . 109.5(5)
O1 C11 H11A . 109.8
C10 C11 H11A . 109.8
O1 C11 H11B . 109.8
C10 C11 H11B . 109.8
H11A C11 H11B . 108.2
N2 C12 C2 . 113.7(5)
N2 C12 H12A . 108.8
C2 C12 H12A . 108.8
N2 C12 H12B . 108.8
C2 C12 H12B . 108.8
H12A C12 H12B . 107.7
N2 C13 C14 . 109.3(5)
N2 C13 H13A . 109.8
C14 C13 H13A . 109.8
N2 C13 H13B . 109.8
C14 C13 H13B . 109.8
H13A C13 H13B . 108.3
N3 C14 C13 3_666 110.4(5)
N3 C14 H14A 3_666 109.6
C13 C14 H14A . 109.6
N3 C14 H14B 3_666 109.6
C13 C14 H14B . 109.6
H14A C14 H14B . 108.1
C8 N1 C7 . 113.2(5)
C8 N1 H1A . 111.2
C7 N1 H1A . 103.7
C8 N1 H1B . 108(4)
C7 N1 H1B . 106(4)
H1A N1 H1B . 114.1
C12 N2 C13 . 115.6(5)
C12 N2 H2A . 105(3)
C13 N2 H2A . 105(4)
C12 N2 H2B . 110(5)
C13 N2 H2B . 110(5)
H2A N2 H2B . 111(6)
C14 N3 C9 3_666 111.8(5)
C14 N3 C10 3_666 113.7(5)
C9 N3 C10 . 111.9(5)
C11 O1 H2 . 105(5)
H1WA O1W H1WB . 115.5
H2WA O2W H2WB . 106(7)

loop_
_geom_bond_atom_site_label_1
_geom_bond_atom_site_label_2
_geom_bond_site_symmetry_2
_geom_bond_distance
_geom_bond_publ_flag
C1 C6 . 1.376(8) ?
C1 C2 . 1.396(8) ?
C1 H1 . .9300 ?
C2 C3 . 1.386(8) ?
C2 C12 . 1.509(8) ?
C3 C4 . 1.379(9) ?
C3 H3 . .9300 ?
C4 C5 . 1.385(10) ?
C4 H4 . .9300 ?
C5 C6 . 1.405(8) ?
C5 H5 . .9300 ?
C6 C7 . 1.490(9) ?
C7 N1 . 1.498(7) ?
C7 H7A . .9700 ?
C7 H7B . .9700 ?
C8 N1 . 1.496(7) ?
C8 C9 . 1.502(8) ?
C8 H8A . .9700 ?
C8 H8B . .9700 ?
C9 N3 . 1.474(7) ?
C9 H9A . .9700 ?
C9 H9B . .9700 ?
C10 N3 . 1.484(7) ?
C10 C11 . 1.489(9) ?
C10 H10A . .9700 ?
C10 H10B . .9700 ?
C11 O1 . 1.417(7) ?
C11 H11A . .9700 ?
C11 H11B . .9700 ?
C12 N2 . 1.485(8) ?
C12 H12A . .9700 ?
C12 H12B . .9700 ?
C13 N2 . 1.491(7) ?
C13 C14 . 1.506(9) ?
C13 H13A . .9700 ?
C13 H13B . .9700 ?
C14 N3 3_666 1.467(7) ?
C14 H14A . .9700 ?
C14 H14B . .9700 ?
N1 H1A . .8596 ?
N1 H1B . .87(6) ?
N2 H2A . .99(6) ?
N2 H2B . .82(6) ?
N3 C14 3_666 1.467(7) ?
O1 H2 . .81(7) ?
O1W H1WA . .8374 ?
O1W H1WB . .8001 ?
O2W H2WA . .84(6) ?
O2W H2WB . .79(6) ?

loop_
_geom_hbond_atom_site_label_D
_geom_hbond_atom_site_label_H
_geom_hbond_atom_site_label_A
_geom_hbond_site_symmetry_A
_geom_hbond_distance_DH
_geom_hbond_distance_HA
_geom_hbond_distance_DA
_geom_hbond_angle_DHA
_geom_hbond_publ_flag
O1W H1WA Br2 . .8371 2.4573 3.277(6) 166.42 yes
N1 H1A O2W . .8596 1.9498 2.804(6) 172.01 yes
N1 H1B Br1 1_565 .87(5) 2.60(5) 3.358(5) 146(5) yes
O1 H2 Br2 2_556 .81(7) 2.48(7) 3.279(5) 173(6) yes
O1W H1WB Br2 2_546 .7993 2.5161 3.294(5) 164.80 yes
N2 H2A O1 3_666 .98(6) 2.18(7) 2.886(7) 127(5) yes
N2 H2A O2W 3_666 .98(6) 2.22(6) 2.918(7) 127(5) yes
N2 H2B Br1 . .82(7) 2.51(7) 3.307(5) 164(6) yes
O2W H2WA O1W 1_565 .84(7) 1.93(7) 2.756(7) 171(7) yes
O2W H2WB Br1 . .80(6) 2.54(7) 3.332(5) 173(6) yes
